data_4130768
loop_
_publ_author_name
'Davis, Dexter C.'
'Walker, Katherine L.'
'Hu, Chunhua'
'Zare, Richard N.'
'Waymouth, Robert M.'
'Dai, Mingji'

_publ_section_title
;
 Catalytic Carbonylative Spirolactonization of Hydroxycyclopropanols.
;
_journal_issue 33
_journal_name_full 'Journal of the American Chemical Society'
_journal_page_first 10693
_journal_page_last 10699
_journal_paper_doi 10.1021/jacs.6b06573
_journal_volume 138
_journal_year 2016
_chemical_formula_sum 'C16 H20 O3'
_chemical_formula_weight 260.32
_space_group_crystal_system orthorhombic
_space_group_IT_number 33
_space_group_name_Hall 'P 2c -2n'
_space_group_name_H-M_alt 'P n a 21'
_atom_sites_solution_hydrogens geom
_audit_creation_method SHELXL-2014/7
_cell_angle_alpha 90
_cell_angle_beta 90
_cell_angle_gamma 90
_cell_formula_units_Z 4
_cell_length_a 17.152(8)
_cell_length_b 5.834(3)
_cell_length_c 13.480(6)
_cell_measurement_reflns_used 1931
_cell_measurement_temperature 100(2)
_cell_measurement_theta_max 22.92
_cell_measurement_theta_min 2.37
_cell_volume 1348.9(11)
_computing_cell_refinement 'Bruker SAINT'
_computing_data_collection 'Bruker APEX2'
_computing_data_reduction 'Bruker SAINT'
_computing_structure_refinement 'SHELXL-2014/7 (Sheldrick, 2014)'
_computing_structure_solution 'SHELXT (Sheldrick 2014)'
_diffrn_ambient_temperature 100(2)
_diffrn_measured_fraction_theta_full 1.000
_diffrn_measured_fraction_theta_max 1.000
_diffrn_measurement_device_type 'Bruker APEX-II CCD'
_diffrn_measurement_method '\w scans'
_diffrn_radiation_monochromator graphite
_diffrn_radiation_source 'sealed tube'
_diffrn_radiation_type MoK\a
_diffrn_radiation_wavelength 0.71073
_diffrn_reflns_av_R_equivalents 0.0839
_diffrn_reflns_av_unetI/netI 0.0741
_diffrn_reflns_Laue_measured_fraction_full 1.000
_diffrn_reflns_Laue_measured_fraction_max 1.000
_diffrn_reflns_limit_h_max 21
_diffrn_reflns_limit_h_min -21
_diffrn_reflns_limit_k_max 7
_diffrn_reflns_limit_k_min -7
_diffrn_reflns_limit_l_max 16
_diffrn_reflns_limit_l_min -16
_diffrn_reflns_number 10267
_diffrn_reflns_point_group_measured_fraction_full 0.999
_diffrn_reflns_point_group_measured_fraction_max 0.997
_diffrn_reflns_theta_full 25.242
_diffrn_reflns_theta_max 26.414
_diffrn_reflns_theta_min 2.375
_exptl_absorpt_coefficient_mu 0.087
_exptl_absorpt_correction_T_max 0.7454
_exptl_absorpt_correction_T_min 0.5744
_exptl_absorpt_correction_type multi-scan
_exptl_absorpt_process_details SADABS
_exptl_crystal_colour colourless
_exptl_crystal_density_diffrn 1.282
_exptl_crystal_description plate
_exptl_crystal_F_000 560
_exptl_crystal_size_max 0.500
_exptl_crystal_size_mid 0.380
_exptl_crystal_size_min 0.010
_refine_diff_density_max 0.300
_refine_diff_density_min -0.272
_refine_diff_density_rms 0.060
_refine_ls_abs_structure_details
;
 Flack x determined using 724 quotients [(I+)-(I-)]/[(I+)+(I-)]
 (Parsons, Flack and Wagner, Acta Cryst. B69 (2013) 249-259).
;
_refine_ls_abs_structure_Flack 0.3(10)
_refine_ls_extinction_method none
_refine_ls_goodness_of_fit_ref 1.016
_refine_ls_hydrogen_treatment constr
_refine_ls_matrix_type full
_refine_ls_number_parameters 174
_refine_ls_number_reflns 2768
_refine_ls_number_restraints 1
_refine_ls_restrained_S_all 1.016
_refine_ls_R_factor_all 0.0889
_refine_ls_R_factor_gt 0.0595
_refine_ls_shift/su_max 0.000
_refine_ls_shift/su_mean 0.000
_refine_ls_structure_factor_coef Fsqd
_refine_ls_weighting_details 'w=1/[\s^2^(Fo^2^)+(0.0828P)^2^] where P=(Fo^2^+2Fc^2^)/3'
_refine_ls_weighting_scheme calc
_refine_ls_wR_factor_gt 0.1343
_refine_ls_wR_factor_ref 0.1489
_reflns_Friedel_coverage 0.910
_reflns_Friedel_fraction_full 0.998
_reflns_Friedel_fraction_max 0.995
_reflns_number_gt 2008
_reflns_number_total 2768
_reflns_threshold_expression 'I > 2\s(I)'
_cod_data_source_file ja6b06573_si_002.cif
_cod_data_source_block 15mjd8h
_cod_original_cell_volume 1348.8(11)
_cod_database_code 4130768
_shelx_shelxl_version_number 2014/7
_shelx_space_group_comment
;
The symmetry employed for this shelxl refinement is uniquely defined
by the following loop, which should always be used as a source of
symmetry information in preference to the above space-group names.
They are only intended as comments.
;
_shelx_estimated_absorpt_t_min 0.958
_shelx_estimated_absorpt_t_max 0.999

loop_
_space_group_symop_operation_xyz
'x, y, z'
'-x, -y, z+1/2'
'x+1/2, -y+1/2, z'
'-x+1/2, y+1/2, z+1/2'

loop_
_atom_site_label
_atom_site_type_symbol
_atom_site_fract_x
_atom_site_fract_y
_atom_site_fract_z
_atom_site_U_iso_or_equiv
_atom_site_adp_type
_atom_site_occupancy
_atom_site_site_symmetry_order
_atom_site_calc_flag
_atom_site_refinement_flags_posn
_atom_site_refinement_flags_adp
O1 O 0.7475(2) 0.7506(5) 0.4694(2) 0.0333(7) Uani 1 1 d . .
O2 O 0.6501(2) 0.6311(5) 0.5769(2) 0.0344(8) Uani 1 1 d . .
O3 O 0.5347(2) 0.4796(6) 0.5434(3) 0.0428(9) Uani 1 1 d . .
C5 C 0.8073(3) 0.5929(7) 0.5015(3) 0.0297(10) Uani 1 1 d . .
H5 H 0.7823 0.4489 0.5263 0.036 Uiso 1 1 calc R U
C8 C 0.5808(3) 0.6284(9) 0.5282(3) 0.0374(12) Uani 1 1 d . .
C11 C 0.8566(3) 0.5389(8) 0.4135(3) 0.0312(10) Uani 1 1 d . .
C16 C 0.8729(3) 0.7036(8) 0.3428(3) 0.0328(11) Uani 1 1 d . .
H16 H 0.8487 0.8498 0.3473 0.039 Uiso 1 1 calc R U
C1 C 0.6972(3) 0.8244(8) 0.5442(3) 0.0320(10) Uani 1 1 d . .
C15 C 0.9235(3) 0.6588(9) 0.2660(3) 0.0378(12) Uani 1 1 d . .
H15 H 0.9350 0.7742 0.2184 0.045 Uiso 1 1 calc R U
C2 C 0.7404(3) 0.9216(8) 0.6321(3) 0.0335(11) Uani 1 1 d . .
H2A H 0.7024 0.9459 0.6864 0.040 Uiso 1 1 calc R U
H2B H 0.7612 1.0737 0.6133 0.040 Uiso 1 1 calc R U
C3 C 0.8071(3) 0.7788(7) 0.6722(3) 0.0320(10) Uani 1 1 d . .
C12 C 0.8916(3) 0.3273(8) 0.4060(4) 0.0375(11) Uani 1 1 d . .
H12 H 0.8809 0.2122 0.4540 0.045 Uiso 1 1 calc R U
C6 C 0.6394(3) 0.9862(8) 0.4968(4) 0.0346(11) Uani 1 1 d . .
H6A H 0.6634 1.0696 0.4406 0.041 Uiso 1 1 calc R U
H6B H 0.6196 1.0989 0.5456 0.041 Uiso 1 1 calc R U
C4 C 0.8551(3) 0.6995(8) 0.5842(3) 0.0320(10) Uani 1 1 d . .
H4A H 0.8841 0.8323 0.5571 0.038 Uiso 1 1 calc R U
H4B H 0.8940 0.5859 0.6074 0.038 Uiso 1 1 calc R U
C14 C 0.9579(3) 0.4433(9) 0.2584(4) 0.0380(12) Uani 1 1 d . .
H14 H 0.9917 0.4092 0.2046 0.046 Uiso 1 1 calc R U
C13 C 0.9427(3) 0.2817(8) 0.3286(4) 0.0399(12) Uani 1 1 d . .
H13 H 0.9673 0.1361 0.3245 0.048 Uiso 1 1 calc R U
C7 C 0.5747(3) 0.8301(8) 0.4613(4) 0.0403(12) Uani 1 1 d . .
H7A H 0.5232 0.9052 0.4679 0.048 Uiso 1 1 calc R U
H7B H 0.5827 0.7851 0.3912 0.048 Uiso 1 1 calc R U
C9 C 0.7775(3) 0.5736(8) 0.7317(3) 0.0377(12) Uani 1 1 d . .
H9A H 0.8220 0.4823 0.7547 0.057 Uiso 1 1 calc R U
H9B H 0.7439 0.4788 0.6896 0.057 Uiso 1 1 calc R U
H9C H 0.7477 0.6282 0.7891 0.057 Uiso 1 1 calc R U
C10 C 0.8557(3) 0.9286(9) 0.7403(4) 0.0438(13) Uani 1 1 d . .
H10A H 0.8965 0.8356 0.7715 0.066 Uiso 1 1 calc R U
H10B H 0.8222 0.9951 0.7917 0.066 Uiso 1 1 calc R U
H10C H 0.8799 1.0519 0.7016 0.066 Uiso 1 1 calc R U

loop_
_atom_site_aniso_label
_atom_site_aniso_U_11
_atom_site_aniso_U_22
_atom_site_aniso_U_33
_atom_site_aniso_U_23
_atom_site_aniso_U_13
_atom_site_aniso_U_12
O1 0.0453(18) 0.0322(16) 0.0224(14) 0.0029(14) 0.0037(14) 0.0082(15)
O2 0.0458(19) 0.0294(15) 0.0281(16) -0.0001(14) -0.0010(15) -0.0016(15)
O3 0.043(2) 0.0397(19) 0.045(2) -0.0029(16) -0.0007(17) -0.0008(18)
C5 0.043(3) 0.025(2) 0.022(2) 0.0039(17) -0.0010(19) 0.001(2)
C8 0.048(3) 0.036(3) 0.028(2) -0.005(2) -0.002(2) 0.008(3)
C11 0.036(2) 0.034(2) 0.024(2) -0.0028(19) -0.0038(19) -0.002(2)
C16 0.047(3) 0.028(2) 0.024(2) -0.0019(18) -0.002(2) 0.003(2)
C1 0.045(3) 0.027(2) 0.024(2) 0.0014(18) 0.003(2) 0.001(2)
C15 0.052(3) 0.039(3) 0.022(2) 0.004(2) -0.002(2) -0.007(2)
C2 0.051(3) 0.027(2) 0.023(2) -0.0013(18) 0.005(2) 0.003(2)
C3 0.046(3) 0.029(2) 0.021(2) -0.0015(19) -0.003(2) -0.004(2)
C12 0.049(3) 0.029(2) 0.034(2) -0.002(2) 0.000(2) 0.002(2)
C6 0.050(3) 0.029(2) 0.025(2) 0.0037(18) 0.004(2) 0.009(2)
C4 0.042(3) 0.029(2) 0.025(2) -0.0005(19) -0.003(2) 0.002(2)
C14 0.044(3) 0.041(3) 0.028(2) -0.011(2) 0.002(2) -0.004(2)
C13 0.049(3) 0.029(2) 0.042(3) -0.009(2) 0.005(2) 0.000(2)
C7 0.047(3) 0.044(3) 0.030(2) 0.003(2) -0.007(2) 0.009(2)
C9 0.054(3) 0.038(2) 0.021(2) 0.003(2) 0.000(2) 0.000(2)
C10 0.051(3) 0.047(3) 0.033(3) -0.010(2) -0.007(2) 0.001(3)

loop_
_atom_type_symbol
_atom_type_description
_atom_type_scat_dispersion_real
_atom_type_scat_dispersion_imag
_atom_type_scat_source
C C 0.0033 0.0016 'International Tables Vol C Tables 4.2.6.8 and 6.1.1.4'
H H 0.0000 0.0000 'International Tables Vol C Tables 4.2.6.8 and 6.1.1.4'
O O 0.0106 0.0060 'International Tables Vol C Tables 4.2.6.8 and 6.1.1.4'

loop_
_geom_angle_atom_site_label_1
_geom_angle_atom_site_label_2
_geom_angle_atom_site_label_3
_geom_angle
C1 O1 C5 114.7(3)
C8 O2 C1 110.4(4)
O1 C5 C11 107.4(3)
O1 C5 C4 110.1(4)
C11 C5 C4 111.4(4)
O1 C5 H5 109.3
C11 C5 H5 109.3
C4 C5 H5 109.3
O3 C8 O2 120.4(4)
O3 C8 C7 129.3(5)
O2 C8 C7 110.3(4)
C12 C11 C16 119.0(5)
C12 C11 C5 119.7(4)
C16 C11 C5 121.1(4)
C15 C16 C11 121.0(4)
C15 C16 H16 119.5
C11 C16 H16 119.5
O1 C1 O2 108.8(4)
O1 C1 C2 112.4(4)
O2 C1 C2 109.0(4)
O1 C1 C6 107.0(4)
O2 C1 C6 104.4(4)
C2 C1 C6 114.8(4)
C16 C15 C14 119.6(4)
C16 C15 H15 120.2
C14 C15 H15 120.2
C1 C2 C3 116.4(4)
C1 C2 H2A 108.2
C3 C2 H2A 108.2
C1 C2 H2B 108.2
C3 C2 H2B 108.2
H2A C2 H2B 107.3
C2 C3 C10 108.3(4)
C2 C3 C4 107.4(4)
C10 C3 C4 110.5(4)
C2 C3 C9 111.5(4)
C10 C3 C9 108.4(4)
C4 C3 C9 110.6(4)
C11 C12 C13 120.1(5)
C11 C12 H12 119.9
C13 C12 H12 119.9
C1 C6 C7 103.8(4)
C1 C6 H6A 111.0
C7 C6 H6A 111.0
C1 C6 H6B 111.0
C7 C6 H6B 111.0
H6A C6 H6B 109.0
C5 C4 C3 113.9(4)
C5 C4 H4A 108.8
C3 C4 H4A 108.8
C5 C4 H4B 108.8
C3 C4 H4B 108.8
H4A C4 H4B 107.7
C13 C14 C15 119.6(5)
C13 C14 H14 120.2
C15 C14 H14 120.2
C14 C13 C12 120.8(5)
C14 C13 H13 119.6
C12 C13 H13 119.6
C8 C7 C6 103.4(4)
C8 C7 H7A 111.1
C6 C7 H7A 111.1
C8 C7 H7B 111.1
C6 C7 H7B 111.1
H7A C7 H7B 109.0
C3 C9 H9A 109.5
C3 C9 H9B 109.5
H9A C9 H9B 109.5
C3 C9 H9C 109.5
H9A C9 H9C 109.5
H9B C9 H9C 109.5
C3 C10 H10A 109.5
C3 C10 H10B 109.5
H10A C10 H10B 109.5
C3 C10 H10C 109.5
H10A C10 H10C 109.5
H10B C10 H10C 109.5

loop_
_geom_bond_atom_site_label_1
_geom_bond_atom_site_label_2
_geom_bond_distance
O1 C1 1.396(6)
O1 C5 1.445(5)
O2 C8 1.358(6)
O2 C1 1.455(6)
O3 C8 1.192(6)
C5 C11 1.490(6)
C5 C4 1.517(6)
C5 H5 1.0000
C8 C7 1.486(7)
C11 C12 1.377(7)
C11 C16 1.381(6)
C16 C15 1.378(7)
C16 H16 0.9500
C1 C2 1.507(6)
C1 C6 1.511(7)
C15 C14 1.392(7)
C15 H15 0.9500
C2 C3 1.515(7)
C2 H2A 0.9900
C2 H2B 0.9900
C3 C10 1.517(7)
C3 C4 1.517(7)
C3 C9 1.527(6)
C12 C13 1.389(7)
C12 H12 0.9500
C6 C7 1.514(7)
C6 H6A 0.9900
C6 H6B 0.9900
C4 H4A 0.9900
C4 H4B 0.9900
C14 C13 1.361(7)
C14 H14 0.9500
C13 H13 0.9500
C7 H7A 0.9900
C7 H7B 0.9900
C9 H9A 0.9800
C9 H9B 0.9800
C9 H9C 0.9800
C10 H10A 0.9800
C10 H10B 0.9800
C10 H10C 0.9800
